data_4510951
loop_
_publ_author_name
'Mauldin, Clayton E.'
'Piliego, Claudia'
'Poulsen, Daniel'
'Unruh, David A.'
'Woo, Claire'
'Ma, Biwu'
'Mynar, Justin L.'
'Fr\'echet, Jean M. J.'

_publ_section_title
;
 Axial Thiophene&#x2212;Boron(subphthalocyanine) Dyads and Their
 Application in Organic Photovoltaics
;
_journal_issue 10
_journal_name_full 'ACS Applied Materials &amp; Interfaces'
_journal_page_first 2833
_journal_paper_doi 10.1021/am100516a
_journal_volume 2
_journal_year 2010
_chemical_formula_sum 'C33 H21 B N6 O'
_chemical_formula_weight 528.37
_chemical_name_common AP-SubPC
_chemical_name_systematic
;
 frechet09
;
_space_group.centring_type P

_space_group_IT_number 14
_space_group.IT_number 14

_symmetry_cell_setting monoclinic
_symmetry_space_group_name_Hall '-P 2ybc'
_symmetry_space_group_name_H-M 'P 1 21/c 1'
_atom_sites_solution_hydrogens geom
_atom_sites_solution_primary direct
_atom_sites_solution_secondary difmap
_audit_creation_method SHELXL-97
_cell_angle_alpha 90.00
_cell_angle_beta 114.881(2)
_cell_angle_gamma 90.00
_cell_formula_units_Z 12
_cell_length_a 29.4108(14)
_cell_length_b 10.3871(5)
_cell_length_c 29.3879(14)
_cell_measurement_reflns_used 9922
_cell_measurement_temperature 100(2)
_cell_measurement_theta_max 67.93
_cell_measurement_theta_min 3.02
_cell_volume 8144.5(7)
_computing_cell_refinement 'Bruker SAINT'
_computing_data_collection 'Bruker APEX2'
_computing_data_reduction 'Bruker SAINT'
_computing_molecular_graphics ORTEP-32
_computing_publication_material WinGX
_computing_structure_refinement SHELXL-97
_computing_structure_solution SIR-2004
_diffrn_ambient_temperature 100(2)
_diffrn_detector_area_resol_mean 8.366
_diffrn_measured_fraction_theta_full 0.989
_diffrn_measured_fraction_theta_max 0.980
_diffrn_measurement_device_type 'Bruker APEX-II CCD'
_diffrn_measurement_method 'phi and omega scans'
_diffrn_radiation_monochromator 'HELIOS multilayer mirrors'
_diffrn_radiation_source 'microfocus rotating anode'
_diffrn_radiation_type CuK\a
_diffrn_radiation_wavelength 1.54178
_diffrn_reflns_av_R_equivalents 0.0196
_diffrn_reflns_av_sigmaI/netI 0.0129
_diffrn_reflns_limit_h_max 35
_diffrn_reflns_limit_h_min -35
_diffrn_reflns_limit_k_max 10
_diffrn_reflns_limit_k_min -12
_diffrn_reflns_limit_l_max 34
_diffrn_reflns_limit_l_min -35
_diffrn_reflns_number 112655
_diffrn_reflns_theta_full 67.00
_diffrn_reflns_theta_max 68.36
_diffrn_reflns_theta_min 1.66
_exptl_absorpt_coefficient_mu 0.643
_exptl_absorpt_correction_T_max 0.9504
_exptl_absorpt_correction_T_min 0.9097
_exptl_absorpt_correction_type multi-scan
_exptl_absorpt_process_details SADABS
_exptl_crystal_colour red
_exptl_crystal_density_diffrn 1.293
_exptl_crystal_density_method 'not measured'
_exptl_crystal_description prism
_exptl_crystal_F_000 3288
_exptl_crystal_size_max 0.15
_exptl_crystal_size_mid 0.15
_exptl_crystal_size_min 0.08
_platon_squeeze_details
;
;
_refine_diff_density_max 0.912
_refine_diff_density_min -0.612
_refine_diff_density_rms 0.062
_refine_ls_extinction_method none
_refine_ls_goodness_of_fit_ref 1.060
_refine_ls_hydrogen_treatment constr
_refine_ls_matrix_type full
_refine_ls_number_parameters 1201
_refine_ls_number_reflns 14661
_refine_ls_number_restraints 1
_refine_ls_restrained_S_all 1.060
_refine_ls_R_factor_all 0.0806
_refine_ls_R_factor_gt 0.0746
_refine_ls_shift/su_max 0.015
_refine_ls_shift/su_mean 0.000
_refine_ls_structure_factor_coef Fsqd
_refine_ls_weighting_details 'calc w=1/[\s^2^(Fo^2^)+(0.0894P)^2^+9.9337P] where P=(Fo^2^+2Fc^2^)/3'
_refine_ls_weighting_scheme calc
_refine_ls_wR_factor_gt 0.1957
_refine_ls_wR_factor_ref 0.2010
_reflns_number_gt 12966
_reflns_number_total 14661
_reflns_threshold_expression >2sigma(I)
_cod_data_source_file am100516a_si_002.cif
_cod_data_source_block frechet09
_cod_depositor_comments
;
The following automatic conversions were performed:

'_symmetry_cell_setting' value 'Monoclinic' changed to 'monoclinic'
according to
/usr/data/users/saulius/automatic-downloads/retrospective/ACS/lib/dictionaries/cif_core.dic
dictionary named 'cif_core.dic' version 2.4.2 from 2011-04-26.

Automatic conversion script
Id: cif_fix_values 2281 2013-09-26 08:29:07Z andrius 

The following automatic conversions were performed:

'_space_group.centring_type' value 'primitive' was replaced with the
value 'P' as specified in the replacement file
'/home/antanas/src/cod-tools/trunk/data/replacement-values/replacement_values.lst'.

Automatic conversion script
Id: cif_fix_values 5642 2017-10-24 12:04:52Z antanas 
;
_cod_original_sg_symbol_H-M P2(1)/c
_cod_database_code 4510951

loop_
_symmetry_equiv_pos_as_xyz
'x, y, z'
'-x, y+1/2, -z+1/2'
'-x, -y, -z'
'x, -y-1/2, z-1/2'

loop_
_atom_site_label
_atom_site_type_symbol
_atom_site_fract_x
_atom_site_fract_y
_atom_site_fract_z
_atom_site_U_iso_or_equiv
_atom_site_adp_type
_atom_site_occupancy
_atom_site_symmetry_multiplicity
_atom_site_calc_flag
_atom_site_refinement_flags
_atom_site_disorder_assembly
_atom_site_disorder_group
C1 C 0.28570(8) 0.4892(2) 0.26107(9) 0.0330(5) Uani 1 1 d . . .
C2 C 0.25085(9) 0.4713(2) 0.20901(9) 0.0338(5) Uani 1 1 d . . .
C3 C 0.20089(9) 0.4317(3) 0.18716(10) 0.0393(6) Uani 1 1 d . . .
H3 H 0.1827 0.4185 0.2069 0.047 Uiso 1 1 calc R . .
C4 C 0.17866(9) 0.4122(3) 0.13590(10) 0.0428(6) Uani 1 1 d . . .
H4 H 0.1448 0.3841 0.1203 0.051 Uiso 1 1 calc R . .
C5 C 0.20507(10) 0.4333(2) 0.10640(10) 0.0405(6) Uani 1 1 d . . .
H5 H 0.1884 0.4226 0.0711 0.049 Uiso 1 1 calc R . .
C6 C 0.25500(10) 0.4693(2) 0.12799(9) 0.0361(5) Uani 1 1 d . . .
H6 H 0.2730 0.4821 0.1080 0.043 Uiso 1 1 calc R . .
C7 C 0.27815(9) 0.4862(2) 0.17974(9) 0.0327(5) Uani 1 1 d . . .
C8 C 0.33024(9) 0.5083(2) 0.21415(9) 0.0317(5) Uani 1 1 d . . .
C9 C 0.41394(9) 0.4603(2) 0.25023(9) 0.0319(5) Uani 1 1 d . . .
C10 C 0.45834(9) 0.3858(2) 0.25728(9) 0.0352(5) Uani 1 1 d . . .
C11 C 0.47586(10) 0.3374(3) 0.22337(11) 0.0427(6) Uani 1 1 d . . .
H11 H 0.4598 0.3586 0.1888 0.051 Uiso 1 1 calc R . .
C12 C 0.51734(11) 0.2574(3) 0.24167(12) 0.0504(7) Uani 1 1 d . . .
H12 H 0.5302 0.2244 0.2193 0.060 Uiso 1 1 calc R . .
C13 C 0.54076(10) 0.2243(3) 0.29274(12) 0.0504(7) Uani 1 1 d . . .
H13 H 0.5691 0.1690 0.3042 0.061 Uiso 1 1 calc R . .
C14 C 0.52359(10) 0.2701(3) 0.32651(11) 0.0445(6) Uani 1 1 d . . .
H14 H 0.5394 0.2466 0.3609 0.053 Uiso 1 1 calc R . .
C15 C 0.48219(9) 0.3524(2) 0.30874(10) 0.0363(5) Uani 1 1 d . . .
C16 C 0.45249(9) 0.4073(2) 0.33286(9) 0.0335(5) Uani 1 1 d . . .
C17 C 0.40826(9) 0.4017(2) 0.38105(9) 0.0327(5) Uani 1 1 d . . .
C18 C 0.38680(10) 0.3389(2) 0.41172(9) 0.0359(5) Uani 1 1 d . . .
C19 C 0.40758(11) 0.2637(3) 0.45485(10) 0.0428(6) Uani 1 1 d . . .
H19 H 0.4426 0.2476 0.4708 0.051 Uiso 1 1 calc R . .
C20 C 0.37556(13) 0.2136(3) 0.47371(11) 0.0498(7) Uani 1 1 d . . .
H20 H 0.3891 0.1649 0.5038 0.060 Uiso 1 1 calc R . .
C21 C 0.32382(13) 0.2326(3) 0.44963(11) 0.0516(7) Uani 1 1 d . . .
H21 H 0.3029 0.1952 0.4634 0.062 Uiso 1 1 calc R . .
C22 C 0.30247(11) 0.3042(3) 0.40644(10) 0.0450(6) Uani 1 1 d . . .
H22 H 0.2672 0.3150 0.3897 0.054 Uiso 1 1 calc R . .
C23 C 0.33428(10) 0.3601(2) 0.38806(9) 0.0368(5) Uani 1 1 d . . .
C24 C 0.32433(9) 0.4386(2) 0.34400(9) 0.0335(5) Uani 1 1 d . . .
C25 C 0.37327(11) 0.7651(3) 0.34265(10) 0.0433(6) Uani 1 1 d . A .
C26 C 0.32308(12) 0.7657(3) 0.33309(12) 0.0497(7) Uani 1 1 d . . .
H26 H 0.3008 0.7063 0.3097 0.060 Uiso 1 1 calc R . .
C27 C 0.30517(15) 0.8526(3) 0.35745(14) 0.0632(9) Uani 1 1 d . . .
H27 H 0.2706 0.8519 0.3507 0.076 Uiso 1 1 calc R . .
C28 C 0.33613(17) 0.9383(3) 0.39071(14) 0.0725(10) Uani 1 1 d . . .
H28 H 0.3237 0.9964 0.4077 0.087 Uiso 1 1 calc R . .
C29 C 0.38621(17) 0.9399(3) 0.39958(13) 0.0739(11) Uani 1 1 d . A .
H29 H 0.4079 1.0012 0.4224 0.089 Uiso 1 1 calc R . .
C30 C 0.40600(13) 0.8536(3) 0.37583(12) 0.0567(8) Uani 1 1 d . . .
C31 C 0.46097(15) 0.8579(4) 0.38407(17) 0.0815(12) Uani 0.622(6) 1 d P A 1
H31A H 0.4739 0.7692 0.3856 0.098 Uiso 0.622(6) 1 calc PR A 1
H31B H 0.4639 0.9033 0.3558 0.098 Uiso 0.622(6) 1 calc PR A 1
C32 C 0.4913(2) 0.9275(7) 0.4327(3) 0.0764(19) Uani 0.622(6) 1 d P A 1
H32 H 0.4943 0.8895 0.4632 0.092 Uiso 0.622(6) 1 calc PR A 1
C33 C 0.5133(2) 1.0358(6) 0.4346(3) 0.079(2) Uani 0.622(6) 1 d P A 1
H33A H 0.5109 1.0756 0.4046 0.095 Uiso 0.622(6) 1 calc PR A 1
H33B H 0.5319 1.0759 0.4661 0.095 Uiso 0.622(6) 1 calc PR A 1
C31A C 0.46097(15) 0.8579(4) 0.38407(17) 0.0815(12) Uani 0.378(6) 1 d P A 2
H31C H 0.4599 0.8707 0.3502 0.098 Uiso 0.378(6) 1 calc PR A 2
H31D H 0.4742 0.9391 0.4025 0.098 Uiso 0.378(6) 1 calc PR A 2
C32A C 0.5016(4) 0.7609(12) 0.4087(4) 0.077(3) Uani 0.378(6) 1 d P A 2
H32A H 0.5334 0.7649 0.4077 0.093 Uiso 0.378(6) 1 calc PR A 2
C33A C 0.4882(4) 0.6683(13) 0.4321(4) 0.086(4) Uani 0.378(6) 1 d P A 2
H33C H 0.4558 0.6692 0.4318 0.103 Uiso 0.378(6) 1 calc PR A 2
H33D H 0.5112 0.6015 0.4491 0.103 Uiso 0.378(6) 1 calc PR A 2
C34 C 0.19847(13) 0.1026(3) 0.06529(16) 0.0612(9) Uani 1 1 d . . .
C35 C 0.15377(13) 0.0357(3) 0.03091(16) 0.0686(11) Uani 1 1 d . . .
C36 C 0.10864(15) 0.0057(4) 0.0336(2) 0.0834(14) Uani 1 1 d . . .
H36 H 0.1026 0.0311 0.0616 0.100 Uiso 1 1 calc R . .
C37 C 0.07359(15) -0.0613(5) -0.0053(2) 0.1025(19) Uani 1 1 d . . .
H37 H 0.0425 -0.0807 -0.0043 0.123 Uiso 1 1 calc R . .
C38 C 0.08167(15) -0.1024(6) -0.0465(2) 0.110(2) Uani 1 1 d . . .
H38 H 0.0563 -0.1492 -0.0726 0.132 Uiso 1 1 calc R . .
C39 C 0.12669(14) -0.0754(5) -0.04959(17) 0.0943(16) Uani 1 1 d . . .
H39 H 0.1327 -0.1049 -0.0772 0.113 Uiso 1 1 calc R . .
C40 C 0.16219(12) -0.0047(4) -0.01139(14) 0.0653(10) Uani 1 1 d . . .
C41 C 0.21247(11) 0.0396(3) -0.00260(12) 0.0519(7) Uani 1 1 d . . .
C42 C 0.29269(10) 0.0294(2) 0.00324(10) 0.0394(6) Uani 1 1 d . . .
C43 C 0.33689(10) -0.0292(2) 0.00199(10) 0.0393(6) Uani 1 1 d . . .
C44 C 0.34409(11) -0.1040(3) -0.03353(10) 0.0447(6) Uani 1 1 d . . .
H44 H 0.3167 -0.1267 -0.0641 0.054 Uiso 1 1 calc R . .
C45 C 0.39231(13) -0.1445(3) -0.02316(12) 0.0577(8) Uani 1 1 d . . .
H45 H 0.3981 -0.1946 -0.0472 0.069 Uiso 1 1 calc R . .
C46 C 0.43273(12) -0.1129(4) 0.02227(12) 0.0599(8) Uani 1 1 d . . .
H46 H 0.4655 -0.1416 0.0283 0.072 Uiso 1 1 calc R . .
C47 C 0.42579(11) -0.0409(3) 0.05831(11) 0.0532(7) Uani 1 1 d . . .
H47 H 0.4532 -0.0219 0.0894 0.064 Uiso 1 1 calc R . .
C48 C 0.37802(10) 0.0031(3) 0.04820(10) 0.0421(6) Uani 1 1 d . . .
C49 C 0.35834(10) 0.0803(3) 0.07708(10) 0.0428(6) Uani 1 1 d . . .
C50 C 0.34449(14) 0.1440(3) 0.14494(12) 0.0538(8) Uani 1 1 d . . .
C51 C 0.34778(15) 0.1416(3) 0.19600(13) 0.0612(9) Uani 1 1 d . . .
C52 C 0.38839(18) 0.1253(3) 0.24250(13) 0.0722(11) Uani 1 1 d . . .
H52 H 0.4215 0.1158 0.2450 0.087 Uiso 1 1 calc R . .
C53 C 0.3789(2) 0.1233(4) 0.28494(14) 0.0803(13) Uani 1 1 d . . .
H53 H 0.4061 0.1149 0.3170 0.096 Uiso 1 1 calc R . .
C54 C 0.3308(2) 0.1332(3) 0.28142(16) 0.0854(14) Uani 1 1 d . . .
H54 H 0.3258 0.1320 0.3113 0.102 Uiso 1 1 calc R . .
C55 C 0.2895(2) 0.1449(3) 0.23573(17) 0.0781(13) Uani 1 1 d . . .
H55 H 0.2565 0.1496 0.2337 0.094 Uiso 1 1 calc R . .
C56 C 0.29858(17) 0.1496(3) 0.19220(14) 0.0654(10) Uani 1 1 d . . .
C57 C 0.26479(16) 0.1559(3) 0.13888(15) 0.0610(9) Uani 1 1 d . . .
C58 C 0.29754(19) 0.4090(3) 0.04151(14) 0.0691(11) Uani 1 1 d . B .
C59 C 0.34655(18) 0.4115(3) 0.07585(16) 0.0708(11) Uani 1 1 d . . .
H59 H 0.3599 0.3419 0.0986 0.085 Uiso 1 1 calc R . .
C60 C 0.3767(2) 0.5158(4) 0.07745(16) 0.0902(15) Uani 1 1 d . . .
H60 H 0.4109 0.5184 0.1010 0.108 Uiso 1 1 calc R . .
C61 C 0.3554(3) 0.6181(4) 0.04316(18) 0.108(2) Uani 1 1 d . . .
H61 H 0.3757 0.6889 0.0430 0.129 Uiso 1 1 calc R . .
C62 C 0.3055(3) 0.6164(4) 0.00999(17) 0.1024(19) Uani 1 1 d . B .
H62 H 0.2920 0.6874 -0.0120 0.123 Uiso 1 1 calc R . .
C63 C 0.2744(2) 0.5149(3) 0.00770(15) 0.0857(15) Uani 1 1 d . . .
C64 C 0.2184(2) 0.5171(4) -0.02794(17) 0.0923(14) Uani 0.660(7) 1 d P B 1
H64A H 0.1991 0.4836 -0.0099 0.111 Uiso 0.660(7) 1 calc PR B 1
H64B H 0.2080 0.6074 -0.0374 0.111 Uiso 0.660(7) 1 calc PR B 1
C65 C 0.2052(2) 0.4375(6) -0.0759(2) 0.0724(17) Uani 0.660(7) 1 d P B 1
H65 H 0.2177 0.4701 -0.0987 0.087 Uiso 0.660(7) 1 calc PR B 1
C66 C 0.1791(3) 0.3305(8) -0.0897(4) 0.114(3) Uani 0.660(7) 1 d P B 1
H66A H 0.1656 0.2926 -0.0686 0.136 Uiso 0.660(7) 1 calc PR B 1
H66B H 0.1738 0.2910 -0.1207 0.136 Uiso 0.660(7) 1 calc PR B 1
C64A C 0.2184(2) 0.5171(4) -0.02794(17) 0.0923(14) Uani 0.340(7) 1 d P B 2
H64C H 0.2071 0.4379 -0.0484 0.111 Uiso 0.340(7) 1 calc PR B 2
H64D H 0.1967 0.5360 -0.0107 0.111 Uiso 0.340(7) 1 calc PR B 2
C65A C 0.2237(10) 0.617(2) -0.0538(8) 0.171(11) Uani 0.340(7) 1 d P B 2
H65A H 0.2469 0.6229 -0.0685 0.205 Uiso 0.340(7) 1 calc PR B 2
C66A C 0.1933(7) 0.7013(17) -0.0553(9) 0.156(10) Uani 0.340(7) 1 d P B 2
H66C H 0.1714 0.6870 -0.0394 0.187 Uiso 0.340(7) 1 calc PR B 2
H66D H 0.1917 0.7800 -0.0723 0.187 Uiso 0.340(7) 1 calc PR B 2
C67 C 0.06724(11) 0.5583(4) 0.10085(15) 0.0658(10) Uani 1 1 d . . .
C68 C 0.05698(10) 0.4779(4) 0.05742(15) 0.0693(11) Uani 1 1 d . . .
C69 C 0.03278(12) 0.3591(5) 0.04291(17) 0.0806(13) Uani 1 1 d . . .
H69 H 0.0156 0.3216 0.0607 0.097 Uiso 1 1 calc R . .
C70 C 0.03455(12) 0.2976(5) 0.00185(18) 0.0851(13) Uani 1 1 d . . .
H70 H 0.0178 0.2175 -0.0087 0.102 Uiso 1 1 calc R . .
C71 C 0.06027(12) 0.3496(5) -0.02472(17) 0.0843(13) Uani 1 1 d . . .
H71 H 0.0608 0.3045 -0.0526 0.101 Uiso 1 1 calc R . .
C72 C 0.08478(11) 0.4662(4) -0.01033(14) 0.0705(11) Uani 1 1 d . . .
H72 H 0.1025 0.5018 -0.0279 0.085 Uiso 1 1 calc R . .
C73 C 0.08292(11) 0.5309(4) 0.03075(13) 0.0649(10) Uani 1 1 d . . .
C74 C 0.10911(11) 0.6427(4) 0.05767(13) 0.0590(9) Uani 1 1 d . . .
C75 C 0.17989(12) 0.7616(3) 0.09902(12) 0.0499(7) Uani 1 1 d . . .
C76 C 0.23280(11) 0.7908(3) 0.11770(12) 0.0487(7) Uani 1 1 d . . .
C77 C 0.26580(12) 0.7912(3) 0.09479(13) 0.0496(7) Uani 1 1 d . . .
H77 H 0.2541 0.7773 0.0597 0.059 Uiso 1 1 calc R . .
C78 C 0.31576(12) 0.8124(3) 0.12440(13) 0.0548(8) Uani 1 1 d . . .
H78 H 0.3387 0.8143 0.1094 0.066 Uiso 1 1 calc R . .
C79 C 0.33370(13) 0.8312(3) 0.17648(14) 0.0576(8) Uani 1 1 d . . .
H79 H 0.3685 0.8454 0.1959 0.069 Uiso 1 1 calc R . .
C80 C 0.30178(13) 0.8295(3) 0.19983(14) 0.0563(8) Uani 1 1 d . . .
H80 H 0.3141 0.8407 0.2351 0.068 Uiso 1 1 calc R . .
C81 C 0.25102(13) 0.8109(3) 0.17036(13) 0.0519(7) Uani 1 1 d . . .
C82 C 0.20885(13) 0.7940(3) 0.18338(13) 0.0550(8) Uani 1 1 d . . .
C83 C 0.16632(14) 0.7113(3) 0.22646(14) 0.0597(8) Uani 1 1 d . . .
C84 C 0.15902(14) 0.6309(3) 0.26325(14) 0.0622(9) Uani 1 1 d . . .
C85 C 0.18847(15) 0.6106(4) 0.31422(14) 0.0705(10) Uani 1 1 d . . .
H85 H 0.2190 0.6560 0.3314 0.085 Uiso 1 1 calc R . .
C86 C 0.17174(17) 0.5217(4) 0.33906(16) 0.0783(12) Uani 1 1 d . . .
H86 H 0.1907 0.5078 0.3740 0.094 Uiso 1 1 calc R . .
C87 C 0.12754(17) 0.4527(4) 0.31360(17) 0.0807(13) Uani 1 1 d . . .
H87 H 0.1171 0.3927 0.3317 0.097 Uiso 1 1 calc R . .
C88 C 0.09888(15) 0.4688(4) 0.26356(16) 0.0729(11) Uani 1 1 d . . .
H88 H 0.0691 0.4201 0.2466 0.087 Uiso 1 1 calc R . .
C89 C 0.11456(13) 0.5590(4) 0.23790(14) 0.0645(9) Uani 1 1 d . . .
C90 C 0.09516(12) 0.5951(4) 0.18549(15) 0.0623(9) Uani 1 1 d . . .
C91 C 0.06350(13) 0.9411(4) 0.14454(15) 0.0717(10) Uani 0.668(4) 1 d P C 1
C92 C 0.01978(16) 0.8601(5) 0.14026(19) 0.0555(12) Uani 0.668(4) 1 d P C 1
H92 H 0.0184 0.7735 0.1294 0.067 Uiso 0.668(4) 1 calc PR C 1
C93 C -0.01486(16) 0.9005(5) 0.1503(3) 0.118(2) Uani 0.668(4) 1 d P C 1
H93 H -0.0436 0.8481 0.1426 0.142 Uiso 0.668(4) 1 calc PR C 1
C94 C -0.0124(2) 1.0284(6) 0.1739(3) 0.0781(18) Uani 0.668(4) 1 d P C 1
H94 H -0.0365 1.0578 0.1851 0.094 Uiso 0.668(4) 1 calc PR C 1
C95 C 0.02882(16) 1.1002(4) 0.17778(19) 0.0859(12) Uani 0.668(4) 1 d P C 1
H95 H 0.0301 1.1871 0.1883 0.103 Uiso 0.668(4) 1 calc PR C 1
C96 C 0.06635(17) 1.0595(5) 0.1683(2) 0.0590(13) Uani 0.668(4) 1 d P C 1
C97 C 0.11148(16) 1.1444(4) 0.17704(19) 0.0833(12) Uani 0.668(4) 1 d P C 1
H97A H 0.1037 1.2355 0.1808 0.100 Uiso 0.668(4) 1 calc PR C 1
H97B H 0.1207 1.1378 0.1484 0.100 Uiso 0.668(4) 1 calc PR C 1
C98 C 0.1567(2) 1.0940(6) 0.2276(3) 0.0772(18) Uani 0.668(4) 1 d P C 1
H98 H 0.1673 1.0081 0.2267 0.093 Uiso 0.668(4) 1 calc PR C 1
C99 C 0.1831(2) 1.1611(6) 0.2738(3) 0.099(3) Uani 0.668(4) 1 d P C 1
H99A H 0.1743 1.2474 0.2773 0.118 Uiso 0.668(4) 1 calc PR C 1
H99B H 0.2093 1.1194 0.3010 0.118 Uiso 0.668(4) 1 calc PR C 1
C91A C 0.06350(13) 0.9411(4) 0.14454(15) 0.0717(10) Uani 0.332(4) 1 d P C 2
C92A C 0.1084(4) 1.0433(10) 0.1467(5) 0.068(3) Uani 0.332(4) 1 d P C 2
H92A H 0.1289 1.0319 0.1292 0.081 Uiso 0.332(4) 1 calc PR C 2
C93A C 0.11148(16) 1.1444(4) 0.17704(19) 0.0833(12) Uani 0.332(4) 1 d P C 2
H93A H 0.1423 1.1872 0.1957 0.100 Uiso 0.332(4) 1 calc PR C 2
C94A C 0.0665(5) 1.1829(12) 0.1796(5) 0.087(4) Uani 0.332(4) 1 d P C 2
H94A H 0.0618 1.2724 0.1828 0.104 Uiso 0.332(4) 1 calc PR C 2
C95A C 0.02882(16) 1.1002(4) 0.17778(19) 0.0859(12) Uani 0.332(4) 1 d P C 2
H95A H 0.0062 1.1156 0.1927 0.103 Uiso 0.332(4) 1 calc PR C 2
C96A C 0.0295(3) 0.9743(11) 0.1465(4) 0.062(3) Uani 0.332(4) 1 d P C 2
C97A C -0.01486(16) 0.9005(5) 0.1503(3) 0.118(2) Uani 0.332(4) 1 d P C 2
H97C H -0.0350 0.9635 0.1593 0.142 Uiso 0.332(4) 1 calc PR C 2
H97D H -0.0365 0.8671 0.1165 0.142 Uiso 0.332(4) 1 calc PR C 2
C98A C -0.0031(9) 0.7957(16) 0.1848(11) 0.174(13) Uani 0.332(4) 1 d PD C 2
H98A H -0.0221 0.7202 0.1708 0.209 Uiso 0.332(4) 1 calc PR C 2
C99A C 0.0291(11) 0.782(3) 0.2329(13) 0.43(5) Uani 0.332(4) 1 d PD C 2
H99C H 0.0499 0.8521 0.2505 0.510 Uiso 0.332(4) 1 calc PR C 2
H99D H 0.0312 0.7023 0.2495 0.510 Uiso 0.332(4) 1 calc PR C 2
B1 B 0.37710(10) 0.5505(3) 0.30671(10) 0.0310(5) Uani 1 1 d . A .
B2 B 0.27559(15) 0.1849(3) 0.05920(15) 0.0519(8) Uani 1 1 d . B .
B3 B 0.11625(16) 0.7640(4) 0.13594(17) 0.0645(11) Uani 1 1 d . . .
N1 N 0.32999(7) 0.52562(18) 0.26031(7) 0.0302(4) Uani 1 1 d . . .
N2 N 0.41638(7) 0.47905(18) 0.29696(7) 0.0304(4) Uani 1 1 d . . .
N3 N 0.37020(7) 0.47170(19) 0.34615(7) 0.0313(4) Uani 1 1 d . . .
N4 N 0.37204(7) 0.48318(18) 0.20816(7) 0.0322(4) Uani 1 1 d . . .
N5 N 0.45079(7) 0.3753(2) 0.37655(7) 0.0352(4) Uani 1 1 d . . .
N6 N 0.28136(7) 0.4527(2) 0.30274(8) 0.0356(4) Uani 1 1 d . . .
N7 N 0.22818(10) 0.1126(2) 0.03995(10) 0.0515(6) Uani 1 1 d . . .
N8 N 0.30971(9) 0.1038(2) 0.04549(9) 0.0417(5) Uani 1 1 d . . .
N9 N 0.29560(11) 0.1696(2) 0.11465(10) 0.0542(7) Uani 1 1 d . . .
N10 N 0.24371(8) 0.0027(2) -0.02297(9) 0.0462(5) Uani 1 1 d . . .
N11 N 0.37686(10) 0.1066(2) 0.12662(9) 0.0506(6) Uani 1 1 d . . .
N12 N 0.21612(13) 0.1299(2) 0.11462(13) 0.0644(8) Uani 1 1 d . . .
N13 N 0.09371(9) 0.6621(3) 0.09576(11) 0.0642(8) Uani 1 1 d . C .
N14 N 0.16788(10) 0.7802(2) 0.13877(11) 0.0557(7) Uani 1 1 d . C .
N15 N 0.12417(10) 0.6963(3) 0.18335(11) 0.0603(7) Uani 1 1 d . C .
N16 N 0.14972(9) 0.6999(3) 0.05747(10) 0.0527(6) Uani 1 1 d . . .
N17 N 0.20780(11) 0.7676(3) 0.22748(11) 0.0598(7) Uani 1 1 d . . .
N18 N 0.06482(10) 0.5302(3) 0.14453(13) 0.0673(9) Uani 1 1 d . . .
O1 O 0.39267(6) 0.68215(16) 0.31906(6) 0.0378(4) Uani 1 1 d . . .
O2 O 0.26499(9) 0.31279(19) 0.03799(9) 0.0605(6) Uani 1 1 d . . .
O3 O 0.09813(13) 0.8979(3) 0.13332(14) 0.0495(9) Uani 0.668(4) 1 d P C 1
O3A O 0.0695(3) 0.8455(7) 0.1083(3) 0.0503(17) Uani 0.332(4) 1 d P C 2

loop_
_atom_site_aniso_label
_atom_site_aniso_U_11
_atom_site_aniso_U_22
_atom_site_aniso_U_33
_atom_site_aniso_U_23
_atom_site_aniso_U_13
_atom_site_aniso_U_12
C1 0.0315(11) 0.0302(12) 0.0416(13) -0.0033(10) 0.0196(10) 0.0028(9)
C2 0.0334(12) 0.0285(12) 0.0401(12) -0.0006(10) 0.0159(10) 0.0051(9)
C3 0.0320(12) 0.0375(14) 0.0480(14) 0.0000(11) 0.0165(11) 0.0057(10)
C4 0.0323(12) 0.0362(14) 0.0513(15) -0.0009(11) 0.0092(11) 0.0074(10)
C5 0.0432(14) 0.0317(13) 0.0385(13) 0.0004(10) 0.0093(11) 0.0114(11)
C6 0.0465(14) 0.0235(12) 0.0381(12) 0.0012(9) 0.0176(11) 0.0061(10)
C7 0.0381(12) 0.0215(11) 0.0399(12) -0.0003(9) 0.0177(10) 0.0033(9)
C8 0.0413(13) 0.0222(11) 0.0366(12) -0.0011(9) 0.0212(10) -0.0012(9)
C9 0.0357(12) 0.0257(11) 0.0416(12) -0.0043(9) 0.0234(10) -0.0064(9)
C10 0.0345(12) 0.0305(12) 0.0479(14) -0.0083(10) 0.0243(11) -0.0066(10)
C11 0.0446(14) 0.0403(14) 0.0555(15) -0.0088(12) 0.0332(13) -0.0039(11)
C12 0.0496(15) 0.0487(17) 0.0675(18) -0.0115(14) 0.0391(14) 0.0023(13)
C13 0.0407(14) 0.0498(17) 0.0681(19) -0.0102(14) 0.0301(13) 0.0074(12)
C14 0.0362(13) 0.0428(15) 0.0555(16) -0.0084(12) 0.0202(12) 0.0038(11)
C15 0.0314(11) 0.0345(13) 0.0466(14) -0.0103(10) 0.0200(10) -0.0040(10)
C16 0.0319(11) 0.0296(12) 0.0396(12) -0.0075(10) 0.0154(10) -0.0028(9)
C17 0.0375(12) 0.0270(12) 0.0342(12) -0.0066(9) 0.0158(10) 0.0001(9)
C18 0.0476(14) 0.0288(12) 0.0356(12) -0.0079(10) 0.0217(11) -0.0019(10)
C19 0.0607(16) 0.0332(14) 0.0381(13) -0.0049(10) 0.0243(12) 0.0041(12)
C20 0.084(2) 0.0327(14) 0.0417(14) -0.0039(11) 0.0355(15) -0.0021(14)
C21 0.080(2) 0.0435(16) 0.0474(15) -0.0118(13) 0.0422(15) -0.0161(14)
C22 0.0559(16) 0.0450(15) 0.0447(14) -0.0127(12) 0.0317(13) -0.0102(12)
C23 0.0461(14) 0.0335(13) 0.0385(12) -0.0090(10) 0.0254(11) -0.0034(10)
C24 0.0364(12) 0.0316(12) 0.0395(12) -0.0062(10) 0.0228(10) -0.0003(10)
C25 0.0609(17) 0.0299(13) 0.0426(14) -0.0044(11) 0.0252(12) 0.0026(12)
C26 0.0598(17) 0.0360(15) 0.0612(17) -0.0065(13) 0.0333(14) 0.0065(12)
C27 0.080(2) 0.0454(18) 0.077(2) -0.0085(16) 0.0457(19) 0.0120(16)
C28 0.109(3) 0.0477(19) 0.075(2) -0.0118(17) 0.052(2) 0.0182(19)
C29 0.112(3) 0.0410(18) 0.060(2) -0.0214(15) 0.028(2) -0.0007(19)
C30 0.070(2) 0.0371(16) 0.0549(17) -0.0124(13) 0.0186(15) 0.0015(14)
C31 0.074(2) 0.058(2) 0.098(3) -0.035(2) 0.022(2) -0.0121(18)
C32 0.057(3) 0.077(4) 0.088(4) -0.023(3) 0.023(3) -0.001(3)
C33 0.060(3) 0.062(4) 0.117(5) -0.037(4) 0.039(3) -0.019(3)
C31A 0.074(2) 0.058(2) 0.098(3) -0.035(2) 0.022(2) -0.0121(18)
C32A 0.061(6) 0.090(8) 0.074(6) -0.002(6) 0.023(5) -0.019(5)
C33A 0.059(6) 0.098(9) 0.088(8) -0.033(7) 0.020(5) 0.015(6)
C34 0.071(2) 0.0336(15) 0.107(3) 0.0259(16) 0.065(2) 0.0160(14)
C35 0.061(2) 0.0536(19) 0.111(3) 0.047(2) 0.056(2) 0.0229(16)
C36 0.066(2) 0.066(2) 0.139(4) 0.058(3) 0.064(3) 0.027(2)
C37 0.048(2) 0.118(4) 0.144(4) 0.086(4) 0.043(3) 0.014(2)
C38 0.049(2) 0.159(5) 0.105(3) 0.064(3) 0.016(2) -0.022(3)
C39 0.0495(19) 0.135(4) 0.084(3) 0.043(3) 0.0138(19) -0.026(2)
C40 0.0431(16) 0.070(2) 0.085(2) 0.0385(19) 0.0289(16) 0.0041(15)
C41 0.0444(15) 0.0484(17) 0.0667(19) 0.0240(15) 0.0270(14) 0.0029(13)
C42 0.0448(14) 0.0311(13) 0.0456(14) 0.0044(10) 0.0223(11) -0.0035(10)
C43 0.0487(14) 0.0283(13) 0.0449(14) 0.0058(10) 0.0237(12) -0.0003(10)
C44 0.0604(17) 0.0353(14) 0.0425(14) 0.0049(11) 0.0256(13) 0.0037(12)
C45 0.081(2) 0.0492(18) 0.0578(18) 0.0148(14) 0.0440(17) 0.0227(16)
C46 0.0572(18) 0.072(2) 0.0602(19) 0.0221(16) 0.0345(16) 0.0242(16)
C47 0.0450(15) 0.069(2) 0.0485(16) 0.0139(14) 0.0223(13) 0.0065(14)
C48 0.0437(14) 0.0412(15) 0.0441(14) 0.0030(11) 0.0210(11) -0.0019(11)
C49 0.0489(15) 0.0361(14) 0.0472(14) -0.0022(11) 0.0240(12) -0.0107(11)
C50 0.083(2) 0.0322(15) 0.0605(18) -0.0083(13) 0.0444(17) -0.0169(14)
C51 0.109(3) 0.0294(15) 0.067(2) -0.0115(13) 0.058(2) -0.0213(16)
C52 0.125(3) 0.0443(18) 0.060(2) -0.0185(15) 0.051(2) -0.039(2)
C53 0.142(4) 0.054(2) 0.063(2) -0.0180(17) 0.060(2) -0.041(2)
C54 0.175(5) 0.0381(18) 0.068(2) -0.0141(16) 0.075(3) -0.021(2)
C55 0.146(4) 0.0284(16) 0.104(3) -0.0041(17) 0.096(3) -0.0022(19)
C56 0.130(3) 0.0222(14) 0.076(2) -0.0034(13) 0.074(2) -0.0059(16)
C57 0.104(3) 0.0209(13) 0.095(3) 0.0033(14) 0.078(2) 0.0035(15)
C58 0.139(4) 0.0342(16) 0.071(2) -0.0126(15) 0.080(3) -0.0222(19)
C59 0.128(4) 0.0376(17) 0.084(2) -0.0144(16) 0.081(3) -0.0239(19)
C60 0.167(4) 0.062(2) 0.080(2) -0.034(2) 0.089(3) -0.056(3)
C61 0.217(6) 0.061(3) 0.079(3) -0.017(2) 0.095(4) -0.066(3)
C62 0.203(6) 0.053(2) 0.063(2) -0.0079(19) 0.068(3) -0.045(3)
C63 0.184(5) 0.0323(17) 0.073(2) -0.0025(16) 0.086(3) -0.018(2)
C64 0.140(4) 0.062(3) 0.083(3) 0.021(2) 0.055(3) -0.010(3)
C65 0.058(3) 0.076(4) 0.083(4) -0.007(3) 0.029(3) 0.005(3)
C66 0.078(4) 0.075(5) 0.163(8) -0.029(5) 0.027(5) 0.006(4)
C64A 0.140(4) 0.062(3) 0.083(3) 0.021(2) 0.055(3) -0.010(3)
C65A 0.24(3) 0.101(14) 0.121(15) 0.055(12) 0.024(16) 0.013(16)
C66A 0.124(14) 0.075(11) 0.20(2) -0.008(12) 0.007(13) 0.061(10)
C67 0.0316(14) 0.085(3) 0.082(2) 0.039(2) 0.0248(15) 0.0204(15)
C68 0.0237(13) 0.095(3) 0.079(2) 0.037(2) 0.0120(14) 0.0106(15)
C69 0.0306(15) 0.110(3) 0.090(3) 0.037(3) 0.0145(17) 0.0070(18)
C70 0.0308(16) 0.103(3) 0.100(3) 0.023(3) 0.0065(18) -0.0019(18)
C71 0.0341(16) 0.115(4) 0.085(3) 0.014(2) 0.0073(16) -0.0012(19)
C72 0.0284(14) 0.099(3) 0.070(2) 0.026(2) 0.0067(14) 0.0052(16)
C73 0.0299(14) 0.092(3) 0.063(2) 0.0320(19) 0.0102(13) 0.0153(15)
C74 0.0383(15) 0.073(2) 0.0652(19) 0.0352(17) 0.0210(14) 0.0245(15)
C75 0.0590(17) 0.0352(15) 0.0706(19) 0.0178(14) 0.0422(16) 0.0147(13)
C76 0.0621(17) 0.0250(13) 0.075(2) 0.0097(12) 0.0449(16) 0.0081(12)
C77 0.0652(18) 0.0262(13) 0.0738(19) 0.0110(13) 0.0454(16) 0.0073(12)
C78 0.0651(19) 0.0302(14) 0.088(2) 0.0050(14) 0.0511(18) -0.0010(13)
C79 0.0683(19) 0.0274(14) 0.089(2) -0.0026(14) 0.0446(18) -0.0041(13)
C80 0.075(2) 0.0252(14) 0.079(2) -0.0039(13) 0.0422(18) -0.0036(13)
C81 0.075(2) 0.0230(13) 0.077(2) 0.0015(12) 0.0508(17) 0.0033(12)
C82 0.073(2) 0.0341(15) 0.075(2) 0.0030(14) 0.0478(18) 0.0091(14)
C83 0.072(2) 0.0516(18) 0.074(2) 0.0118(16) 0.0485(19) 0.0228(16)
C84 0.072(2) 0.059(2) 0.081(2) 0.0175(17) 0.0570(19) 0.0243(17)
C85 0.081(2) 0.079(3) 0.075(2) 0.0117(19) 0.056(2) 0.026(2)
C86 0.093(3) 0.089(3) 0.081(2) 0.030(2) 0.065(2) 0.039(2)
C87 0.090(3) 0.086(3) 0.097(3) 0.040(2) 0.069(3) 0.033(2)
C88 0.069(2) 0.078(3) 0.096(3) 0.034(2) 0.058(2) 0.0228(19)
C89 0.063(2) 0.068(2) 0.086(2) 0.0291(18) 0.0553(19) 0.0290(17)
C90 0.0479(17) 0.068(2) 0.087(2) 0.0308(19) 0.0436(18) 0.0244(16)
C91 0.052(2) 0.052(2) 0.087(3) -0.0029(18) 0.0059(17) 0.0208(16)
C92 0.043(2) 0.050(3) 0.072(3) 0.000(2) 0.022(2) 0.008(2)
C93 0.046(2) 0.096(4) 0.189(6) 0.019(4) 0.027(3) -0.004(2)
C94 0.051(3) 0.075(4) 0.125(5) -0.022(4) 0.053(3) -0.004(3)
C95 0.071(2) 0.071(3) 0.125(4) 0.000(2) 0.051(3) 0.015(2)
C96 0.045(2) 0.062(3) 0.078(3) 0.003(3) 0.034(2) 0.007(2)
C97 0.077(3) 0.058(2) 0.131(4) -0.017(2) 0.059(3) -0.0095(19)
C98 0.054(3) 0.054(3) 0.131(5) -0.008(3) 0.046(3) 0.002(2)
C99 0.078(4) 0.065(4) 0.189(8) -0.011(5) 0.091(5) 0.001(3)
C91A 0.052(2) 0.052(2) 0.087(3) -0.0029(18) 0.0059(17) 0.0208(16)
C92A 0.067(6) 0.038(5) 0.107(9) 0.004(5) 0.044(6) 0.002(4)
C93A 0.077(3) 0.058(2) 0.131(4) -0.017(2) 0.059(3) -0.0095(19)
C94A 0.091(9) 0.048(7) 0.108(10) -0.003(6) 0.028(8) 0.009(6)
C95A 0.071(2) 0.071(3) 0.125(4) 0.000(2) 0.051(3) 0.015(2)
C96A 0.037(5) 0.073(8) 0.071(6) 0.018(5) 0.018(4) 0.027(5)
C97A 0.046(2) 0.096(4) 0.189(6) 0.019(4) 0.027(3) -0.004(2)
C98A 0.22(2) 0.070(10) 0.37(4) 0.066(16) 0.26(3) 0.032(12)
C99A 0.47(6) 0.35(5) 0.74(9) 0.43(6) 0.52(7) 0.38(5)
B1 0.0331(13) 0.0263(13) 0.0373(13) -0.0044(10) 0.0186(11) -0.0014(10)
B2 0.072(2) 0.0302(16) 0.074(2) 0.0063(15) 0.0497(19) 0.0012(15)
B3 0.068(2) 0.061(2) 0.088(3) 0.032(2) 0.056(2) 0.032(2)
N1 0.0330(10) 0.0258(10) 0.0354(10) -0.0019(8) 0.0180(8) 0.0009(8)
N2 0.0304(9) 0.0259(10) 0.0389(10) -0.0067(8) 0.0184(8) -0.0040(7)
N3 0.0338(10) 0.0295(10) 0.0350(10) -0.0051(8) 0.0187(8) -0.0007(8)
N4 0.0388(10) 0.0249(10) 0.0392(10) -0.0023(8) 0.0225(9) -0.0030(8)
N5 0.0363(10) 0.0326(11) 0.0375(10) -0.0076(8) 0.0162(9) 0.0006(8)
N6 0.0347(10) 0.0379(11) 0.0408(11) -0.0050(9) 0.0225(9) 0.0004(8)
N7 0.0618(15) 0.0342(12) 0.0757(17) 0.0180(12) 0.0457(14) 0.0104(11)
N8 0.0524(13) 0.0291(11) 0.0524(13) -0.0022(9) 0.0307(11) -0.0073(9)
N9 0.088(2) 0.0271(12) 0.0711(16) -0.0010(11) 0.0571(16) -0.0043(12)
N10 0.0429(12) 0.0422(13) 0.0531(13) 0.0097(10) 0.0197(10) -0.0043(10)
N11 0.0677(15) 0.0416(13) 0.0498(13) -0.0073(10) 0.0319(12) -0.0198(11)
N12 0.101(2) 0.0296(13) 0.101(2) 0.0176(13) 0.080(2) 0.0172(13)
N13 0.0376(12) 0.084(2) 0.0781(18) 0.0462(17) 0.0313(13) 0.0273(13)
N14 0.0686(17) 0.0375(13) 0.0844(19) 0.0166(12) 0.0551(16) 0.0164(12)
N15 0.0636(16) 0.0530(16) 0.088(2) 0.0265(14) 0.0551(16) 0.0253(13)
N16 0.0460(13) 0.0519(15) 0.0665(16) 0.0268(13) 0.0299(12) 0.0195(11)
N17 0.0804(18) 0.0431(14) 0.0802(18) 0.0018(13) 0.0577(16) 0.0094(13)
N18 0.0407(13) 0.081(2) 0.092(2) 0.0432(18) 0.0395(15) 0.0239(14)
O1 0.0441(9) 0.0274(9) 0.0469(10) -0.0089(7) 0.0239(8) -0.0040(7)
O2 0.0963(17) 0.0284(10) 0.0840(15) 0.0088(10) 0.0644(14) 0.0010(10)
O3 0.0452(18) 0.0457(18) 0.067(2) 0.0155(16) 0.0325(17) 0.0118(15)
O3A 0.038(3) 0.045(4) 0.068(4) 0.006(3) 0.021(3) 0.014(3)

loop_
_atom_type_symbol
_atom_type_description
_atom_type_scat_dispersion_real
_atom_type_scat_dispersion_imag
_atom_type_scat_source
C C 0.0181 0.0091 'International Tables Vol C Tables 4.2.6.8 and 6.1.1.4'
H H 0.0000 0.0000 'International Tables Vol C Tables 4.2.6.8 and 6.1.1.4'
B B 0.0090 0.0039 'International Tables Vol C Tables 4.2.6.8 and 6.1.1.4'
N N 0.0311 0.0180 'International Tables Vol C Tables 4.2.6.8 and 6.1.1.4'
O O 0.0492 0.0322 'International Tables Vol C Tables 4.2.6.8 and 6.1.1.4'

loop_
_geom_angle_atom_site_label_1
_geom_angle_atom_site_label_2
_geom_angle_atom_site_label_3
_geom_angle
N6 C1 N1 123.5(2)
N6 C1 C2 129.2(2)
N1 C1 C2 105.9(2)
C3 C2 C7 120.7(2)
C3 C2 C1 131.5(2)
C7 C2 C1 107.3(2)
C4 C3 C2 117.9(2)
C4 C3 H3 121.0
C2 C3 H3 121.0
C3 C4 C5 121.3(2)
C3 C4 H4 119.3
C5 C4 H4 119.3
C6 C5 C4 121.0(2)
C6 C5 H5 119.5
C4 C5 H5 119.5
C5 C6 C7 118.2(2)
C5 C6 H6 120.9
C7 C6 H6 120.9
C6 C7 C2 120.7(2)
C6 C7 C8 131.9(2)
C2 C7 C8 107.2(2)
N4 C8 N1 122.9(2)
N4 C8 C7 129.4(2)
N1 C8 C7 105.42(19)
N4 C9 N2 122.7(2)
N4 C9 C10 130.0(2)
N2 C9 C10 105.6(2)
C11 C10 C15 120.6(2)
C11 C10 C9 132.0(2)
C15 C10 C9 107.1(2)
C12 C11 C10 118.0(3)
C12 C11 H11 121.0
C10 C11 H11 121.0
C11 C12 C13 121.2(2)
C11 C12 H12 119.4
C13 C12 H12 119.4
C14 C13 C12 121.5(3)
C14 C13 H13 119.2
C12 C13 H13 119.2
C13 C14 C15 118.0(3)
C13 C14 H14 121.0
C15 C14 H14 121.0
C14 C15 C10 120.7(2)
C14 C15 C16 131.8(2)
C10 C15 C16 107.2(2)
N5 C16 N2 123.0(2)
N5 C16 C15 129.7(2)
N2 C16 C15 105.6(2)
N5 C17 N3 122.6(2)
N5 C17 C18 129.5(2)
N3 C17 C18 105.8(2)
C19 C18 C23 120.2(2)
C19 C18 C17 132.6(2)
C23 C18 C17 107.1(2)
C20 C19 C18 117.7(3)
C20 C19 H19 121.1
C18 C19 H19 121.1
C19 C20 C21 121.7(3)
C19 C20 H20 119.1
C21 C20 H20 119.1
C22 C21 C20 121.4(3)
C22 C21 H21 119.3
C20 C21 H21 119.3
C21 C22 C23 117.7(3)
C21 C22 H22 121.1
C23 C22 H22 121.1
C22 C23 C18 121.1(2)
C22 C23 C24 131.7(2)
C18 C23 C24 107.1(2)
N6 C24 N3 123.4(2)
N6 C24 C23 128.8(2)
N3 C24 C23 106.0(2)
O1 C25 C26 122.4(2)
O1 C25 C30 117.2(3)
C26 C25 C30 120.3(3)
C25 C26 C27 120.2(3)
C25 C26 H26 119.9
C27 C26 H26 119.9
C28 C27 C26 121.0(3)
C28 C27 H27 119.5
C26 C27 H27 119.5
C27 C28 C29 119.0(3)
C27 C28 H28 120.5
C29 C28 H28 120.5
C28 C29 C30 122.0(3)
C28 C29 H29 119.0
C30 C29 H29 119.0
C25 C30 C29 117.5(3)
C25 C30 C31 120.2(3)
C29 C30 C31 122.3(3)
C32 C31 C30 109.1(4)
C32 C31 H31A 109.9
C30 C31 H31A 109.9
C32 C31 H31B 109.9
C30 C31 H31B 109.9
H31A C31 H31B 108.3
C33 C32 C31 123.0(7)
C33 C32 H32 118.5
C31 C32 H32 118.5
C32 C33 H33A 120.0
C32 C33 H33B 120.0
H33A C33 H33B 120.0
C33A C32A H32A 123.6
C32A C33A H33C 120.0
C32A C33A H33D 120.0
H33C C33A H33D 120.0
N12 C34 N7 121.6(3)
N12 C34 C35 132.4(3)
N7 C34 C35 104.8(3)
C36 C35 C40 120.0(4)
C36 C35 C34 132.1(4)
C40 C35 C34 107.9(3)
C37 C36 C35 117.9(5)
C37 C36 H36 121.1
C35 C36 H36 121.1
C36 C37 C38 122.5(4)
C36 C37 H37 118.7
C38 C37 H37 118.7
C39 C38 C37 120.6(5)
C39 C38 H38 119.7
C37 C38 H38 119.7
C40 C39 C38 117.9(5)
C40 C39 H39 121.1
C38 C39 H39 121.1
C39 C40 C35 121.0(3)
C39 C40 C41 132.3(4)
C35 C40 C41 106.6(3)
N10 C41 N7 122.3(3)
N10 C41 C40 131.3(3)
N7 C41 C40 105.3(3)
N10 C42 N8 122.1(2)
N10 C42 C43 130.9(3)
N8 C42 C43 105.7(2)
C44 C43 C48 120.7(3)
C44 C43 C42 132.6(3)
C48 C43 C42 106.7(2)
C45 C44 C43 118.1(3)
C45 C44 H44 120.9
C43 C44 H44 120.9
C44 C45 C46 121.2(3)
C44 C45 H45 119.4
C46 C45 H45 119.4
C47 C46 C45 121.2(3)
C47 C46 H46 119.4
C45 C46 H46 119.4
C46 C47 C48 118.6(3)
C46 C47 H47 120.7
C48 C47 H47 120.7
C47 C48 C43 120.2(3)
C47 C48 C49 132.4(3)
C43 C48 C49 107.4(2)
N11 C49 N8 122.0(3)
N11 C49 C48 131.5(3)
N8 C49 C48 105.3(2)
N11 C50 N9 122.0(3)
N11 C50 C51 131.2(3)
N9 C50 C51 105.7(3)
C52 C51 C56 120.9(3)
C52 C51 C50 131.8(4)
C56 C51 C50 107.2(3)
C53 C52 C51 118.0(4)
C53 C52 H52 121.0
C51 C52 H52 121.0
C54 C53 C52 121.3(4)
C54 C53 H53 119.4
C52 C53 H53 119.4
C53 C54 C55 122.2(4)
C53 C54 H54 118.9
C55 C54 H54 118.9
C54 C55 C56 117.3(4)
C54 C55 H55 121.4
C56 C55 H55 121.4
C51 C56 C55 120.4(4)
C51 C56 C57 107.5(3)
C55 C56 C57 132.0(4)
N12 C57 N9 122.6(3)
N12 C57 C56 131.1(3)
N9 C57 C56 105.1(3)
O2 C58 C59 124.1(3)
O2 C58 C63 113.3(4)
C59 C58 C63 122.5(3)
C58 C59 C60 120.0(4)
C58 C59 H59 120.0
C60 C59 H59 120.0
C59 C60 C61 118.4(5)
C59 C60 H60 120.8
C61 C60 H60 120.8
C62 C61 C60 121.0(4)
C62 C61 H61 119.5
C60 C61 H61 119.5
C63 C62 C61 122.1(5)
C63 C62 H62 119.0
C61 C62 H62 119.0
C62 C63 C58 116.0(5)
C62 C63 C64 121.4(4)
C58 C63 C64 122.6(4)
C65 C64 C63 113.7(4)
C65 C64 H64A 108.8
C63 C64 H64A 108.8
C65 C64 H64B 108.8
C63 C64 H64B 108.8
H64A C64 H64B 107.7
C66 C65 C64 128.8(7)
C66 C65 H65 115.6
C64 C65 H65 115.6
C65 C66 H66A 120.0
C65 C66 H66B 120.0
H66A C66 H66B 120.0
C66A C65A H65A 125.9
C65A C66A H66C 120.0
C65A C66A H66D 120.0
H66C C66A H66D 120.0
N18 C67 N13 122.2(4)
N18 C67 C68 129.8(4)
N13 C67 C68 105.9(3)
C69 C68 C73 119.9(4)
C69 C68 C67 132.0(4)
C73 C68 C67 107.6(3)
C70 C69 C68 118.1(4)
C70 C69 H69 120.9
C68 C69 H69 120.9
C69 C70 C71 122.2(5)
C69 C70 H70 118.9
C71 C70 H70 118.9
C72 C71 C70 120.1(5)
C72 C71 H71 120.0
C70 C71 H71 120.0
C71 C72 C73 118.6(4)
C71 C72 H72 120.7
C73 C72 H72 120.7
C72 C73 C68 121.0(4)
C72 C73 C74 131.0(3)
C68 C73 C74 107.4(4)
N16 C74 N13 122.3(3)
N16 C74 C73 129.2(3)
N13 C74 C73 106.3(3)
N16 C75 N14 122.6(3)
N16 C75 C76 130.0(3)
N14 C75 C76 105.6(3)
C77 C76 C81 120.3(3)
C77 C76 C75 132.3(3)
C81 C76 C75 107.2(3)
C78 C77 C76 118.1(3)
C78 C77 H77 121.0
C76 C77 H77 121.0
C77 C78 C79 121.5(3)
C77 C78 H78 119.2
C79 C78 H78 119.2
C80 C79 C78 121.2(3)
C80 C79 H79 119.4
C78 C79 H79 119.4
C79 C80 C81 118.1(3)
C79 C80 H80 121.0
C81 C80 H80 121.0
C80 C81 C76 120.8(3)
C80 C81 C82 131.7(3)
C76 C81 C82 107.2(3)
N17 C82 N14 122.6(3)
N17 C82 C81 130.5(3)
N14 C82 C81 105.4(3)
N17 C83 N15 122.4(3)
N17 C83 C84 130.7(3)
N15 C83 C84 105.4(3)
C85 C84 C89 120.3(3)
C85 C84 C83 131.9(4)
C89 C84 C83 107.7(3)
C86 C85 C84 117.9(4)
C86 C85 H85 121.1
C84 C85 H85 121.1
C85 C86 C87 121.1(4)
C85 C86 H86 119.5
C87 C86 H86 119.5
C88 C87 C86 122.0(4)
C88 C87 H87 119.0
C86 C87 H87 119.0
C87 C88 C89 118.0(4)
C87 C88 H88 121.0
C89 C88 H88 121.0
C88 C89 C84 120.8(4)
C88 C89 C90 132.5(4)
C84 C89 C90 106.7(3)
N18 C90 N15 122.4(3)
N18 C90 C89 129.9(3)
N15 C90 C89 105.8(3)
O3 C91 C96 123.4(4)
O3 C91 C92 122.0(4)
C96 C91 C92 113.9(4)
C93 C92 C91 123.3(5)
C93 C92 H92 118.3
C91 C92 H92 118.3
C92 C93 C94 121.8(5)
C92 C93 H93 119.1
C94 C93 H93 119.1
C95 C94 C93 112.9(4)
C95 C94 H94 123.5
C93 C94 H94 123.5
C96 C95 C94 126.2(5)
C96 C95 H95 116.9
C94 C95 H95 116.9
C95 C96 C91 120.5(5)
C95 C96 C97 121.8(5)
C91 C96 C97 117.3(4)
C96 C97 C98 106.9(4)
C96 C97 H97A 110.3
C98 C97 H97A 110.3
C96 C97 H97B 110.3
C98 C97 H97B 110.3
H97A C97 H97B 108.6
C99 C98 C97 128.7(5)
C99 C98 H98 115.6
C97 C98 H98 115.6
C98 C99 H99A 120.0
C98 C99 H99B 120.0
H99A C99 H99B 120.0
C99A C98A H98A 113.4
C98A C99A H99C 120.0
C98A C99A H99D 120.0
H99C C99A H99D 120.0
O1 B1 N2 109.23(19)
O1 B1 N3 117.1(2)
N2 B1 N3 104.09(19)
O1 B1 N1 117.8(2)
N2 B1 N1 103.43(18)
N3 B1 N1 103.58(19)
O2 B2 N7 107.8(3)
O2 B2 N8 116.8(2)
N7 B2 N8 104.2(2)
O2 B2 N9 118.9(3)
N7 B2 N9 103.9(2)
N8 B2 N9 103.6(3)
O3 B3 N15 113.8(3)
O3 B3 N14 103.4(3)
N15 B3 N14 104.2(3)
O3 B3 N13 125.9(3)
N15 B3 N13 104.1(3)
N14 B3 N13 102.9(3)
O3 B3 O3A 39.3(3)
N15 B3 O3A 120.8(3)
N14 B3 O3A 129.3(4)
N13 B3 O3A 88.4(4)
C1 N1 C8 112.45(19)
C1 N1 B1 123.69(19)
C8 N1 B1 122.26(19)
C9 N2 C16 113.40(19)
C9 N2 B1 123.2(2)
C16 N2 B1 122.4(2)
C17 N3 C24 112.4(2)
C17 N3 B1 122.40(19)
C24 N3 B1 123.5(2)
C8 N4 C9 116.7(2)
C17 N5 C16 117.0(2)
C1 N6 C24 116.2(2)
C41 N7 C34 114.1(3)
C41 N7 B2 122.4(2)
C34 N7 B2 123.2(3)
C49 N8 C42 113.4(2)
C49 N8 B2 123.5(3)
C42 N8 B2 122.3(3)
C50 N9 C57 112.7(3)
C50 N9 B2 123.9(3)
C57 N9 B2 122.3(3)
C42 N10 C41 116.9(3)
C50 N11 C49 117.5(3)
C57 N12 C34 117.4(3)
C67 N13 C74 111.5(3)
C67 N13 B3 123.1(3)
C74 N13 B3 123.1(3)
C82 N14 C75 113.2(3)
C82 N14 B3 122.1(3)
C75 N14 B3 123.9(3)
C83 N15 C90 112.7(3)
C83 N15 B3 122.7(3)
C90 N15 B3 123.3(4)
C75 N16 C74 117.5(3)
C82 N17 C83 117.3(3)
C90 N18 C67 117.7(3)
C25 O1 B1 124.6(2)
C58 O2 B2 128.8(3)
C91 O3 B3 128.8(3)

loop_
_geom_bond_atom_site_label_1
_geom_bond_atom_site_label_2
_geom_bond_distance
C1 N6 1.338(3)
C1 N1 1.366(3)
C1 C2 1.451(3)
C2 C3 1.395(3)
C2 C7 1.411(3)
C3 C4 1.382(4)
C3 H3 0.9500
C4 C5 1.403(4)
C4 H4 0.9500
C5 C6 1.384(4)
C5 H5 0.9500
C6 C7 1.391(3)
C6 H6 0.9500
C7 C8 1.456(3)
C8 N4 1.339(3)
C8 N1 1.372(3)
C9 N4 1.350(3)
C9 N2 1.359(3)
C9 C10 1.456(3)
C10 C11 1.394(3)
C10 C15 1.417(4)
C11 C12 1.383(4)
C11 H11 0.9500
C12 C13 1.406(4)
C12 H12 0.9500
C13 C14 1.374(4)
C13 H13 0.9500
C14 C15 1.397(4)
C14 H14 0.9500
C15 C16 1.453(3)
C16 N5 1.347(3)
C16 N2 1.361(3)
C17 N5 1.341(3)
C17 N3 1.366(3)
C17 C18 1.454(3)
C18 C19 1.392(4)
C18 C23 1.419(4)
C19 C20 1.380(4)
C19 H19 0.9500
C20 C21 1.396(5)
C20 H20 0.9500
C21 C22 1.374(4)
C21 H21 0.9500
C22 C23 1.389(4)
C22 H22 0.9500
C23 C24 1.452(4)
C24 N6 1.341(3)
C24 N3 1.368(3)
C25 O1 1.371(3)
C25 C26 1.382(4)
C25 C30 1.390(4)
C26 C27 1.386(4)
C26 H26 0.9500
C27 C28 1.352(5)
C27 H27 0.9500
C28 C29 1.384(6)
C28 H28 0.9500
C29 C30 1.404(5)
C29 H29 0.9500
C30 C31 1.531(5)
C31 C32 1.513(7)
C31 H31A 0.9900
C31 H31B 0.9900
C32 C33 1.287(9)
C32 H32 0.9500
C33 H33A 0.9500
C33 H33B 0.9500
C32A C33A 1.334(17)
C32A H32A 0.9500
C33A H33C 0.9500
C33A H33D 0.9500
C34 N12 1.348(5)
C34 N7 1.370(4)
C34 C35 1.454(6)
C35 C36 1.397(5)
C35 C40 1.429(6)
C36 C37 1.364(7)
C36 H36 0.9500
C37 C38 1.394(8)
C37 H37 0.9500
C38 C39 1.394(5)
C38 H38 0.9500
C39 C40 1.380(6)
C39 H39 0.9500
C40 C41 1.464(4)
C41 N10 1.346(4)
C41 N7 1.366(4)
C42 N10 1.346(3)
C42 N8 1.367(3)
C42 C43 1.450(4)
C43 C44 1.387(4)
C43 C48 1.428(4)
C44 C45 1.385(4)
C44 H44 0.9500
C45 C46 1.403(5)
C45 H45 0.9500
C46 C47 1.380(5)
C46 H46 0.9500
C47 C48 1.385(4)
C47 H47 0.9500
C48 C49 1.453(4)
C49 N11 1.350(4)
C49 N8 1.360(4)
C50 N11 1.334(4)
C50 N9 1.361(4)
C50 C51 1.463(4)
C51 C52 1.396(6)
C51 C56 1.406(5)
C52 C53 1.387(5)
C52 H52 0.9500
C53 C54 1.380(7)
C53 H53 0.9500
C54 C55 1.385(7)
C54 H54 0.9500
C55 C56 1.413(5)
C55 H55 0.9500
C56 C57 1.462(6)
C57 N12 1.331(5)
C57 N9 1.375(4)
C58 O2 1.357(4)
C58 C59 1.368(6)
C58 C63 1.446(6)
C59 C60 1.389(5)
C59 H59 0.9500
C60 C61 1.417(7)
C60 H60 0.9500
C61 C62 1.379(8)
C61 H61 0.9500
C62 C63 1.377(6)
C62 H62 0.9500
C63 C64 1.536(7)
C64 C65 1.536(8)
C64 H64A 0.9900
C64 H64B 0.9900
C65 C66 1.315(10)
C65 H65 0.9500
C66 H66A 0.9500
C66 H66B 0.9500
C65A C66A 1.24(3)
C65A H65A 0.9500
C66A H66C 0.9500
C66A H66D 0.9500
C67 N18 1.347(4)
C67 N13 1.374(5)
C67 C68 1.447(6)
C68 C69 1.399(6)
C68 C73 1.415(5)
C69 C70 1.386(6)
C69 H69 0.9500
C70 C71 1.404(6)
C70 H70 0.9500
C71 C72 1.382(6)
C71 H71 0.9500
C72 C73 1.403(6)
C72 H72 0.9500
C73 C74 1.433(6)
C74 N16 1.336(4)
C74 N13 1.388(4)
C75 N16 1.333(4)
C75 N14 1.369(4)
C75 C76 1.448(4)
C76 C77 1.395(4)
C76 C81 1.424(4)
C77 C78 1.374(5)
C77 H77 0.9500
C78 C79 1.407(5)
C78 H78 0.9500
C79 C80 1.377(4)
C79 H79 0.9500
C80 C81 1.388(5)
C80 H80 0.9500
C81 C82 1.454(4)
C82 N17 1.338(4)
C82 N14 1.365(4)
C83 N17 1.342(4)
C83 N15 1.358(5)
C83 C84 1.452(4)
C84 C85 1.395(5)
C84 C89 1.415(6)
C85 C86 1.389(5)
C85 H85 0.9500
C86 C87 1.395(7)
C86 H86 0.9500
C87 C88 1.363(6)
C87 H87 0.9500
C88 C89 1.397(5)
C88 H88 0.9500
C89 C90 1.449(5)
C90 N18 1.340(5)
C90 N15 1.372(4)
C91 O3 1.277(5)
C91 C96 1.399(6)
C91 C92 1.497(6)
C92 C93 1.246(7)
C92 H92 0.9500
C93 C94 1.486(8)
C93 H93 0.9500
C94 C95 1.386(7)
C94 H94 0.9500
C95 C96 1.317(6)
C95 H95 0.9500
C96 C97 1.522(6)
C97 C98 1.609(8)
C97 H97A 0.9900
C97 H97B 0.9900
C98 C99 1.429(10)
C98 H98 0.9500
C99 H99A 0.9500
C99 H99B 0.9500
C92A H92A 0.9500
C94A H94A 0.9500
C98A C99A 1.34(2)
C98A H98A 0.9500
C99A H99C 0.9500
C99A H99D 0.9500
B1 O1 1.440(3)
B1 N2 1.499(3)
B1 N3 1.500(3)
B1 N1 1.502(3)
B2 O2 1.445(4)
B2 N7 1.471(5)
B2 N8 1.490(4)
B2 N9 1.490(5)
B3 O3 1.479(5)
B3 N15 1.489(5)
B3 N14 1.495(5)
B3 N13 1.515(6)
B3 O3A 1.525(7)

loop_
_platon_squeeze_void_nr
_platon_squeeze_void_average_x
_platon_squeeze_void_average_y
_platon_squeeze_void_average_z
_platon_squeeze_void_volume
_platon_squeeze_void_count_electrons
_platon_squeeze_void_content
1 0.083 0.926 0.333 115 34 ' '
2 0.083 0.574 0.833 115 34 ' '
3 0.917 0.426 0.167 115 34 ' '
4 0.917 0.074 0.667 115 34 ' '
